data_4506556
loop_
_publ_author_name
'Jing, Xuemin'
'Zhou, Xiaoying'
'Zhao, Tingting'
'Huo, Qisheng'
'Liu, Yunling'

_publ_section_title
;
 Construction of Lanthanide--Organic Frameworks from
 2-(pyridine-3-yl)-1H-4,5-imidazoledicarboxylate and Oxalate
;
_journal_issue 8
_journal_name_full 'Crystal Growth &amp; Design'
_journal_page_first 4225
_journal_paper_doi 10.1021/cg300719z
_journal_volume 12
_journal_year 2012
_chemical_formula_moiety C11H10ClN3O8Pr
_chemical_formula_sum 'C11 H10 Cl N3 O8 Pr'
_chemical_formula_weight 488.58
_chemical_melting_point ?
_chemical_name_systematic
; 
 ? 
;
_space_group_IT_number 15
_symmetry_cell_setting monoclinic
_symmetry_space_group_name_Hall '-C 2yc'
_symmetry_space_group_name_H-M 'C 1 2/c 1'
_atom_sites_solution_hydrogens geom
_atom_sites_solution_primary direct
_atom_sites_solution_secondary difmap
_audit_creation_method SHELXL-97
_cell_angle_alpha 90.00
_cell_angle_beta 125.03(3)
_cell_angle_gamma 90.00
_cell_formula_units_Z 8
_cell_length_a 28.302(6)
_cell_length_b 7.0921(14)
_cell_length_c 16.752(3)
_cell_measurement_temperature 293(2)
_cell_volume 2753.4(14)
_computing_cell_refinement Process-auto
_computing_data_collection Process-auto
_computing_data_reduction Process-auto
_computing_structure_refinement 'SHELXL-97 (Sheldrick, 1997)'
_computing_structure_solution 'SHELXS-97 (Sheldrick, 1990)'
_diffrn_ambient_temperature 293(2)
_diffrn_detector_area_resol_mean 10.0
_diffrn_measured_fraction_theta_full 0.999
_diffrn_measured_fraction_theta_max 0.999
_diffrn_measurement_device_type 'Rigaku RAXIS-RAPID'
_diffrn_measurement_method omega-scan
_diffrn_radiation_monochromator graphite
_diffrn_radiation_source 'fine-focus sealed tube'
_diffrn_radiation_type MoK\a
_diffrn_radiation_wavelength 0.71073
_diffrn_reflns_av_R_equivalents 0.0733
_diffrn_reflns_av_sigmaI/netI 0.0531
_diffrn_reflns_limit_h_max 23
_diffrn_reflns_limit_h_min -37
_diffrn_reflns_limit_k_max 8
_diffrn_reflns_limit_k_min -9
_diffrn_reflns_limit_l_max 22
_diffrn_reflns_limit_l_min -16
_diffrn_reflns_number 9748
_diffrn_reflns_theta_full 28.32
_diffrn_reflns_theta_max 28.32
_diffrn_reflns_theta_min 1.76
_diffrn_standards_decay_% 0
_diffrn_standards_interval_count 0
_diffrn_standards_interval_time 0
_diffrn_standards_number 0
_exptl_absorpt_coefficient_mu 3.786
_exptl_absorpt_correction_T_max 0.7617
_exptl_absorpt_correction_T_min 0.7149
_exptl_absorpt_correction_type empirical
_exptl_absorpt_process_details Process-auto
_exptl_crystal_colour green
_exptl_crystal_density_diffrn 2.357
_exptl_crystal_density_meas ?
_exptl_crystal_density_method 'not measured'
_exptl_crystal_description block
_exptl_crystal_F_000 1896
_exptl_crystal_size_max 0.20
_exptl_crystal_size_mid 0.16
_exptl_crystal_size_min 0.12
_refine_diff_density_max 1.444
_refine_diff_density_min -1.849
_refine_diff_density_rms 0.215
_refine_ls_extinction_method none
_refine_ls_goodness_of_fit_ref 1.026
_refine_ls_hydrogen_treatment mixed
_refine_ls_matrix_type full
_refine_ls_number_parameters 227
_refine_ls_number_reflns 3433
_refine_ls_number_restraints 6
_refine_ls_restrained_S_all 1.028
_refine_ls_R_factor_all 0.0412
_refine_ls_R_factor_gt 0.0378
_refine_ls_shift/su_max 0.000
_refine_ls_shift/su_mean 0.000
_refine_ls_structure_factor_coef Fsqd
_refine_ls_weighting_details 'calc w=1/[\s^2^(Fo^2^)+(0.0646P)^2^+15.3933P] where P=(Fo^2^+2Fc^2^)/3'
_refine_ls_weighting_scheme calc
_refine_ls_wR_factor_gt 0.1069
_refine_ls_wR_factor_ref 0.1094
_reflns_number_gt 3065
_reflns_number_total 3433
_reflns_threshold_expression >2sigma(I)
_cod_data_source_file cg300719z_si_002.cif
_cod_data_source_block y
_cod_depositor_comments
;
The following automatic conversions were performed:

'_chemical_melting_point' value 'not measured' was changed to '?' -
the value is undefined or not given.

'_symmetry_cell_setting' value
'Monoclinic' changed to 'monoclinic' according to
/home/saulius/struct/CIF-dictionaries/cif_core.dic dictionary named
'cif_core.dic' version 2.4.2 from 2011-04-26.

Automatic conversion script
Id: cif_fix_values 1891 2012-01-12 08:04:46Z andrius 

The following automatic conversions were performed:

'_exptl_crystal_density_meas' value 'none' was changed to '?' - the
value is perceived as not measured.

Automatic conversion script
Id: cif_fix_values 3008 2015-01-20 13:52:24Z robertas 
;
_cod_original_cell_volume 2753.3(10)
_cod_original_sg_symbol_H-M C2/c
_cod_database_code 4506556

loop_
_symmetry_equiv_pos_as_xyz
'x, y, z'
'-x, y, -z+1/2'
'x+1/2, y+1/2, z'
'-x+1/2, y+1/2, -z+1/2'
'-x, -y, -z'
'x, -y, z-1/2'
'-x+1/2, -y+1/2, -z'
'x+1/2, -y+1/2, z-1/2'

loop_
_atom_site_label
_atom_site_type_symbol
_atom_site_fract_x
_atom_site_fract_y
_atom_site_fract_z
_atom_site_U_iso_or_equiv
_atom_site_adp_type
_atom_site_occupancy
_atom_site_symmetry_multiplicity
_atom_site_calc_flag
_atom_site_refinement_flags
C10 C 0.31024(17) 0.2332(6) 0.3143(3) 0.0117(8) Uani 1 1 d .
C11 C 0.28135(18) 0.7389(6) 0.5136(3) 0.0133(8) Uani 1 1 d .
Pr1 Pr 0.209838(9) 0.38603(3) 0.361737(16) 0.01217(11) Uani 1 1 d .
O6 O 0.28807(17) 0.6122(5) 0.4695(3) 0.0254(8) Uani 1 1 d .
O2 O 0.20393(13) 0.2809(5) 0.5056(2) 0.0176(7) Uani 1 1 d .
O1 O 0.12217(14) 0.2891(6) 0.3596(2) 0.0247(8) Uani 1 1 d .
C9 C 0.14899(18) 0.2731(6) 0.4506(3) 0.0137(8) Uani 1 1 d .
Cl1 Cl 0.20921(11) 0.1146(4) 0.36153(18) 0.0240(6) Uani 0.50 1 d P
Cl1' Cl 0.1953(2) 0.0317(7) 0.3342(3) 0.0542(10) Uani 0.50 1 d PU
O4 O 0.18937(16) 0.6543(5) 0.2531(3) 0.0231(7) Uani 1 1 d .
O3 O 0.18084(15) 0.6549(5) 0.4213(3) 0.0209(7) Uani 1 1 d .
O5 O 0.26645(15) 0.3031(7) 0.3024(2) 0.0289(9) Uani 1 1 d .
N1 N 0.12198(17) 0.2930(7) 0.1742(3) 0.0215(8) Uani 1 1 d .
C7 C 0.11612(17) 0.2558(6) 0.4934(3) 0.0118(8) Uani 1 1 d .
N3 N 0.05663(15) 0.2560(5) 0.4328(3) 0.0136(7) Uani 1 1 d .
C4 C 0.02211(18) 0.2549(6) 0.0422(3) 0.0146(9) Uani 1 1 d .
C5 C 0.0661(2) 0.2871(8) 0.1401(3) 0.0210(10) Uani 1 1 d .
H5 H 0.0562 0.3053 0.1836 0.008 Uiso 1 1 calc .
C1 C 0.13580(19) 0.2618(7) 0.1107(3) 0.0199(10) Uani 1 1 d .
H1 H 0.1746 0.2590 0.1342 0.008 Uiso 1 1 calc .
C2 C 0.0951(2) 0.2338(8) 0.0121(4) 0.0259(11) Uani 1 1 d .
H2 H 0.1061 0.2166 -0.0301 0.008 Uiso 1 1 calc .
C3 C 0.0370(2) 0.2320(8) -0.0226(3) 0.0251(11) Uani 1 1 d .
H3 H 0.0086 0.2156 -0.0887 0.008 Uiso 1 1 calc .
N2 N 0.08356(15) 0.2561(5) 0.5856(3) 0.0128(7) Uani 1 1 d .
H2A H 0.0815 0.2567 0.6348 0.008 Uiso 1 1 calc .
C6 C 0.03836(18) 0.2538(6) 0.4901(3) 0.0120(8) Uani 1 1 d .
C8 C 0.13300(17) 0.2573(6) 0.5888(3) 0.0104(8) Uani 1 1 d .
O1W O 0.0883(2) 0.8447(8) 0.2556(3) 0.0461(12) Uani 1 1 d .
O2W O 0.0000 0.0446(10) 0.2500 0.0345(13) Uani 1 2 d S
O3W O 0.0000 0.523(2) 0.2500 0.108(4) Uani 1 2 d S

loop_
_atom_site_aniso_label
_atom_site_aniso_U_11
_atom_site_aniso_U_22
_atom_site_aniso_U_33
_atom_site_aniso_U_23
_atom_site_aniso_U_13
_atom_site_aniso_U_12
C10 0.0059(17) 0.020(2) 0.0070(18) -0.0003(15) 0.0026(15) -0.0015(14)
C11 0.0126(19) 0.0149(19) 0.0116(19) 0.0028(15) 0.0066(16) 0.0010(15)
Pr1 0.01115(15) 0.01544(15) 0.00916(15) 0.00037(8) 0.00538(11) 0.00027(7)
O6 0.0208(18) 0.028(2) 0.028(2) -0.0079(14) 0.0138(16) -0.0031(13)
O2 0.0092(14) 0.0318(18) 0.0101(14) 0.0052(13) 0.0045(12) 0.0026(12)
O1 0.0100(15) 0.054(2) 0.0085(15) -0.0004(15) 0.0044(12) -0.0050(15)
C9 0.0119(19) 0.023(2) 0.0076(18) 0.0004(15) 0.0061(16) 0.0000(16)
Cl1 0.0238(13) 0.0289(14) 0.0221(13) -0.0005(10) 0.0148(11) -0.0005(10)
Cl1' 0.0549(13) 0.0510(13) 0.0540(13) -0.0011(9) 0.0297(9) -0.0014(9)
O4 0.0224(17) 0.0323(18) 0.0148(16) 0.0071(14) 0.0107(14) -0.0012(15)
O3 0.0193(16) 0.0215(16) 0.0227(18) -0.0032(14) 0.0126(14) -0.0004(13)
O5 0.0145(16) 0.061(3) 0.0084(15) -0.0019(16) 0.0051(13) 0.0104(17)
N1 0.0114(17) 0.037(2) 0.0109(18) -0.0018(17) 0.0035(15) -0.0019(16)
C7 0.0066(18) 0.018(2) 0.0086(18) 0.0015(14) 0.0031(15) 0.0014(14)
N3 0.0068(16) 0.0263(19) 0.0076(16) 0.0004(13) 0.0042(14) -0.0004(13)
C4 0.0079(18) 0.022(2) 0.011(2) 0.0008(15) 0.0034(16) 0.0001(15)
C5 0.014(2) 0.041(3) 0.0070(19) -0.0011(18) 0.0051(17) -0.0021(19)
C1 0.0072(18) 0.037(3) 0.014(2) -0.0056(18) 0.0053(17) -0.0030(17)
C2 0.013(2) 0.052(3) 0.017(2) -0.007(2) 0.0109(19) -0.001(2)
C3 0.011(2) 0.050(3) 0.009(2) -0.008(2) 0.0028(17) -0.003(2)
N2 0.0083(16) 0.0230(19) 0.0051(16) -0.0009(13) 0.0027(13) 0.0008(13)
C6 0.0077(18) 0.020(2) 0.0075(18) -0.0003(14) 0.0039(15) 0.0004(14)
C8 0.0058(17) 0.0187(19) 0.0059(17) -0.0010(14) 0.0028(14) -0.0005(14)
O1W 0.034(2) 0.073(3) 0.024(2) 0.000(2) 0.0123(19) 0.015(2)
O2W 0.028(3) 0.050(3) 0.017(3) 0.000 0.008(2) 0.000
O3W 0.138(11) 0.129(11) 0.071(7) 0.000 0.067(7) 0.000

loop_
_atom_type_symbol
_atom_type_description
_atom_type_scat_dispersion_real
_atom_type_scat_dispersion_imag
_atom_type_scat_source
C C 0.0033 0.0016 'International Tables Vol C Tables 4.2.6.8 and 6.1.1.4'
N N 0.0061 0.0033 'International Tables Vol C Tables 4.2.6.8 and 6.1.1.4'
O O 0.0106 0.0060 'International Tables Vol C Tables 4.2.6.8 and 6.1.1.4'
Cl Cl 0.1484 0.1585 'International Tables Vol C Tables 4.2.6.8 and 6.1.1.4'
Pr Pr -0.2180 2.8214 'International Tables Vol C Tables 4.2.6.8 and 6.1.1.4'
H H 0.0000 0.0000 'International Tables Vol C Tables 4.2.6.8 and 6.1.1.4'

loop_
_geom_angle_atom_site_label_1
_geom_angle_atom_site_label_2
_geom_angle_atom_site_label_3
_geom_angle
_geom_angle_site_symmetry_1
_geom_angle_site_symmetry_3
O5 C10 O4 123.6(4) . 4_545
O5 C10 C8 120.6(4) . 7_556
O4 C10 C8 115.8(4) 4_545 7_556
O6 C11 O3 127.4(4) . 7_566
O6 C11 C11 115.7(5) . 7_566
O3 C11 C11 116.9(5) 7_566 7_566
Cl1 Pr1 O5 76.17(14) . .
Cl1 Pr1 O4 140.68(12) . .
O5 Pr1 O4 79.20(14) . .
Cl1 Pr1 O2 61.60(11) . 7_556
O5 Pr1 O2 72.75(12) . 7_556
O4 Pr1 O2 136.82(12) . 7_556
Cl1 Pr1 O6 130.67(12) . .
O5 Pr1 O6 86.00(15) . .
O4 Pr1 O6 76.76(13) . .
O2 Pr1 O6 69.26(12) 7_556 .
Cl1 Pr1 O3 139.37(11) . .
O5 Pr1 O3 143.60(15) . .
O4 Pr1 O3 73.36(13) . .
O2 Pr1 O3 112.90(12) 7_556 .
O6 Pr1 O3 64.94(12) . .
Cl1 Pr1 Cl1' 8.92(12) . .
O5 Pr1 Cl1' 76.02(16) . .
O4 Pr1 Cl1' 133.15(14) . .
O2 Pr1 Cl1' 70.26(13) 7_556 .
O6 Pr1 Cl1' 138.98(13) . .
O3 Pr1 Cl1' 140.36(13) . .
Cl1 Pr1 O1 73.93(12) . .
O5 Pr1 O1 143.52(14) . .
O4 Pr1 O1 112.53(13) . .
O2 Pr1 O1 109.56(12) 7_556 .
O6 Pr1 O1 129.70(13) . .
O3 Pr1 O1 70.86(13) . .
Cl1' Pr1 O1 71.20(14) . .
Cl1 Pr1 O2 73.24(11) . .
O5 Pr1 O2 136.37(12) . .
O4 Pr1 O2 142.05(12) . .
O2 Pr1 O2 65.59(13) 7_556 .
O6 Pr1 O2 90.94(13) . .
O3 Pr1 O2 68.94(11) . .
Cl1' Pr1 O2 78.29(13) . .
O1 Pr1 O2 50.34(10) . .
Cl1 Pr1 N1 75.88(12) . .
O5 Pr1 N1 81.27(12) . .
O4 Pr1 N1 70.43(13) . .
O2 Pr1 N1 134.02(13) 7_556 .
O6 Pr1 N1 146.45(14) . .
O3 Pr1 N1 110.57(12) . .
Cl1' Pr1 N1 66.97(14) . .
O1 Pr1 N1 71.60(12) . .
O2 Pr1 N1 119.41(12) . .
Cl1 Pr1 C9 73.92(12) . .
O5 Pr1 C9 149.70(15) . .
O4 Pr1 C9 128.54(12) . .
O2 Pr1 C9 88.72(12) 7_556 .
O6 Pr1 C9 110.07(13) . .
O3 Pr1 C9 65.58(12) . .
Cl1' Pr1 C9 75.20(14) . .
O1 Pr1 C9 25.03(11) . .
O2 Pr1 C9 25.47(11) . .
N1 Pr1 C9 95.99(12) . .
C11 O6 Pr1 121.5(3) . .
C9 O2 Pr1 142.8(3) . 7_556
C9 O2 Pr1 92.4(3) . .
Pr1 O2 Pr1 114.41(13) 7_556 .
C9 O1 Pr1 95.8(3) . .
O1 C9 O2 120.6(4) . .
O1 C9 C7 119.2(4) . .
O2 C9 C7 120.1(4) . .
O1 C9 Pr1 59.1(2) . .
O2 C9 Pr1 62.1(2) . .
C7 C9 Pr1 169.0(3) . .
Cl1' Cl1 Pr1 146.2(5) . .
Cl1 Cl1' Pr1 24.9(3) . .
C10 O4 Pr1 152.0(3) 4 .
C11 O3 Pr1 119.7(3) 7_566 .
C10 O5 Pr1 151.3(3) . .
C5 N1 C1 117.7(4) . .
C5 N1 Pr1 124.7(3) . .
C1 N1 Pr1 117.5(3) . .
C8 C7 N3 108.5(4) . .
C8 C7 C9 132.0(4) . .
N3 C7 C9 119.2(4) . .
C6 N3 C7 106.6(4) . .
C3 C4 C5 118.2(4) . .
C3 C4 C6 121.8(4) . 2
C5 C4 C6 119.9(4) . 2
N1 C5 C4 123.1(4) . .
N1 C5 H5 118.4 . .
C4 C5 H5 118.4 . .
N1 C1 C2 123.1(4) . .
N1 C1 H1 118.4 . .
C2 C1 H1 118.4 . .
C1 C2 C3 118.4(5) . .
C1 C2 H2 120.8 . .
C3 C2 H2 120.8 . .
C4 C3 C2 119.3(4) . .
C4 C3 H3 120.3 . .
C2 C3 H3 120.3 . .
C6 N2 C8 107.3(4) . .
C6 N2 H2A 126.4 . .
C8 N2 H2A 126.4 . .
N3 C6 N2 110.9(4) . .
N3 C6 C4 126.1(4) . 2
N2 C6 C4 123.0(4) . 2
N2 C8 C7 106.7(3) . .
N2 C8 C10 118.7(4) . 7_556
C7 C8 C10 134.5(4) . 7_556

loop_
_geom_bond_atom_site_label_1
_geom_bond_atom_site_label_2
_geom_bond_distance
_geom_bond_site_symmetry_2
C10 O5 1.240(6) .
C10 O4 1.266(6) 4_545
C10 C8 1.493(5) 7_556
C11 O6 1.246(6) .
C11 O3 1.250(5) 7_566
C11 C11 1.566(9) 7_566
Pr1 Cl1 1.925(3) .
Pr1 O5 2.393(4) .
Pr1 O4 2.461(4) .
Pr1 O2 2.464(3) 7_556
Pr1 O6 2.479(4) .
Pr1 O3 2.499(4) .
Pr1 Cl1' 2.546(5) .
Pr1 O1 2.555(3) .
Pr1 O2 2.619(3) .
Pr1 N1 2.742(4) .
Pr1 C9 2.961(4) .
O2 C9 1.275(5) .
O2 Pr1 2.464(3) 7_556
O1 C9 1.259(5) .
C9 C7 1.470(6) .
Cl1 Cl1' 0.710(4) .
O4 C10 1.266(6) 4
O3 C11 1.250(5) 7_566
N1 C5 1.338(6) .
N1 C1 1.346(6) .
C7 C8 1.379(6) .
C7 N3 1.380(5) .
N3 C6 1.326(6) .
C4 C3 1.381(7) .
C4 C5 1.395(6) .
C4 C6 1.469(6) 2
C5 H5 0.9300 .
C1 C2 1.382(7) .
C1 H1 0.9300 .
C2 C3 1.393(7) .
C2 H2 0.9300 .
C3 H3 0.9300 .
N2 C6 1.358(5) .
N2 C8 1.369(5) .
N2 H2A 0.8600 .
C6 C4 1.469(6) 2
C8 C10 1.493(5) 7_556
